data_7245931
loop_
_publ_author_name
'Zhu, Mei'
'Ma, Shuqi'
'Dong, Huiyang'
'Zhong, Qing'
'Liu, Yi'

_publ_section_title
;
 Slow magnetic relaxation and selective luminescent probe in a 2p--3d--4f
 heterotrispin chain
;
_journal_issue 3
_journal_name_full CrystEngComm
_journal_page_first 403
_journal_page_last 416
_journal_paper_doi 10.1039/D2CE01200F
_journal_volume 25
_journal_year 2023
_chemical_formula_moiety 'C65 H52 Cu F30 Gd N6 O18'
_chemical_formula_sum 'C65 H52 Cu F30 Gd N6 O18'
_chemical_formula_weight 1995.91
_space_group_crystal_system monoclinic
_space_group_IT_number 14
_space_group_name_Hall '-P 2ybc'
_space_group_name_H-M_alt 'P 1 21/c 1'
_atom_sites_solution_hydrogens geom
_atom_sites_solution_primary direct
_audit_block_doi 10.5517/ccdc.csd.cc29gj2d
_audit_creation_date 2021-12-16
_audit_creation_method
;
Olex2 1.2
(compiled 2018.05.29 svn.r3508 for OlexSys, GUI svn.r5506)
;
_audit_update_record
;
2021-12-16 deposited with the CCDC.	2022-11-29 downloaded from the CCDC.
;
_cell_angle_alpha 90
_cell_angle_beta 100.561(4)
_cell_angle_gamma 90
_cell_formula_units_Z 4
_cell_length_a 18.0555(15)
_cell_length_b 19.5223(16)
_cell_length_c 23.2514(17)
_cell_measurement_reflns_used 9887
_cell_measurement_temperature 173(2)
_cell_measurement_theta_max 53.200
_cell_measurement_theta_min 2.166
_cell_volume 8056.9(11)
_computing_cell_refinement 'SAINT v8.37A (Bruker, 2015)'
_computing_data_reduction 'SAINT v8.37A (Bruker, 2015)'
_computing_molecular_graphics 'Olex2 (Dolomanov et al., 2009)'
_computing_publication_material 'Olex2 (Dolomanov et al., 2009)'
_computing_structure_refinement 'ShelXL (Sheldrick, 2015)'
_computing_structure_solution 'ShelXS (Sheldrick, 2008)'
_diffrn_ambient_temperature 173.01
_diffrn_measured_fraction_theta_full 1.000
_diffrn_measured_fraction_theta_max 0.988
_diffrn_measurement_device_type 'CCD area detector'
_diffrn_measurement_method 'phi and omega scans'
_diffrn_radiation_monochromator graphite
_diffrn_radiation_type MoK\a
_diffrn_radiation_wavelength 0.71073
_diffrn_reflns_av_R_equivalents 0.0903
_diffrn_reflns_av_unetI/netI 0.0734
_diffrn_reflns_Laue_measured_fraction_full 1.000
_diffrn_reflns_Laue_measured_fraction_max 0.988
_diffrn_reflns_limit_h_max 21
_diffrn_reflns_limit_h_min -20
_diffrn_reflns_limit_k_max 23
_diffrn_reflns_limit_k_min -23
_diffrn_reflns_limit_l_max 28
_diffrn_reflns_limit_l_min -28
_diffrn_reflns_number 85127
_diffrn_reflns_point_group_measured_fraction_full 1.000
_diffrn_reflns_point_group_measured_fraction_max 0.988
_diffrn_reflns_theta_full 25.242
_diffrn_reflns_theta_max 25.632
_diffrn_reflns_theta_min 1.147
_exptl_absorpt_coefficient_mu 1.217
_exptl_absorpt_correction_T_max 0.3667
_exptl_absorpt_correction_T_min 0.2087
_exptl_absorpt_correction_type multi-scan
_exptl_absorpt_process_details
'SADABS-2016/2 (Bruker,2016/2) was used for absorption correction. wR2(int) was 0.1556 before and 0.0921 after correction. The Ratio of minimum to maximum transmission is 0.5691. The \l/2 correction factor is Not present.'
_exptl_crystal_colour blue
_exptl_crystal_density_diffrn 1.645
_exptl_crystal_description needle
_exptl_crystal_F_000 3964
_refine_diff_density_max 1.498
_refine_diff_density_min -1.515
_refine_diff_density_rms 0.111
_refine_ls_extinction_method none
_refine_ls_goodness_of_fit_ref 1.060
_refine_ls_hydrogen_treatment constr
_refine_ls_matrix_type full
_refine_ls_number_parameters 1100
_refine_ls_number_reflns 15046
_refine_ls_number_restraints 0
_refine_ls_restrained_S_all 1.060
_refine_ls_R_factor_all 0.1321
_refine_ls_R_factor_gt 0.0785
_refine_ls_shift/su_max 0.001
_refine_ls_shift/su_mean 0.000
_refine_ls_structure_factor_coef Fsqd
_refine_ls_weighting_details 'w=1/[\s^2^(Fo^2^)+(0.1401P)^2^+4.4901P] where P=(Fo^2^+2Fc^2^)/3'
_refine_ls_weighting_scheme calc
_refine_ls_wR_factor_gt 0.2196
_refine_ls_wR_factor_ref 0.2555
_reflns_Friedel_coverage 0.000
_reflns_number_gt 8624
_reflns_number_total 15046
_reflns_threshold_expression 'I > 2\s(I)'
_cod_data_source_file d2ce01200f2.cif
_cod_data_source_block gd
_cod_depositor_comments 'Adding full bibliography for 7245927--7245932.cif.'
_cod_database_code 7245931
_shelx_shelxl_version_number 2014/7
_shelx_space_group_comment
;
The symmetry employed for this shelxl refinement is uniquely defined
by the following loop, which should always be used as a source of
symmetry information in preference to the above space-group names.
They are only intended as comments.
;
_olex2_refinement_description
;
1. Fixed Uiso
 At 1.2 times of:
  All C(H) groups, All C(H,H) groups
 At 1.5 times of:
  All C(H,H,H) groups
2. Others
 Sof(F01K)=1-FVAR(1)
 Sof(F30)=FVAR(1)
3.a Secondary CH2 refined with riding coordinates:
 C15(H15A,H15B), C36(H36A,H36B)
3.b Aromatic/amide H refined with riding coordinates:
 C47(H47), C9(H9), C13(H13), C18(H18), C31(H31), C39(H39), C58(H58), C10(H10),
 C32(H32), C19(H19), C20(H20), C33(H33), C28(H28), C35(H35), C45(H45), C17(H17),
  C63(H63), C23(H23)
3.c Idealised Me refined as rotating group:
 C50(H50A,H50B,H50C), C3(H3A,H3B,H3C), C44(H44A,H44B,H44C), C14(H14A,H14B,
 H14C), C5(H5A,H5B,H5C), C1(H1A,H1B,H1C), C52(H52A,H52B,H52C), C6(H6A,H6B,H6C),
 C53(H53A,H53B,H53C), C54(H54A,H54B,H54C)
;
_olex2_submission_special_instructions 'No special instructions were received'

loop_
_space_group_symop_operation_xyz
'x, y, z'
'-x, y+1/2, -z+1/2'
'-x, -y, -z'
'x, -y-1/2, z-1/2'

loop_
_atom_site_label
_atom_site_type_symbol
_atom_site_fract_x
_atom_site_fract_y
_atom_site_fract_z
_atom_site_U_iso_or_equiv
_atom_site_adp_type
_atom_site_occupancy
_atom_site_site_symmetry_order
_atom_site_calc_flag
_atom_site_refinement_flags_posn
_atom_site_refinement_flags_adp
_atom_site_refinement_flags_occupancy
_atom_site_disorder_assembly
_atom_site_disorder_group
Gd1 Gd 1.19016(2) 0.70159(2) 0.69011(2) 0.06324(18) Uani 1 1 d . . . . .
Cu1 Cu 0.69107(6) 0.77113(7) 0.44314(5) 0.0791(4) Uani 1 1 d . . . . .
O13 O 1.2478(3) 0.7981(3) 0.7474(2) 0.0610(13) Uani 1 1 d . . . . .
O14 O 1.1288(3) 0.8038(3) 0.6472(3) 0.0649(14) Uani 1 1 d . . . . .
O15 O 1.2874(3) 0.6501(3) 0.7574(2) 0.0674(15) Uani 1 1 d . . . . .
O5 O 0.6997(3) 0.8216(3) 0.5195(3) 0.0733(16) Uani 1 1 d . . . . .
F21 F 1.2719(3) 0.9668(3) 0.7933(2) 0.0926(16) Uani 1 1 d . . . . .
F19 F 1.3038(3) 0.8743(3) 0.8398(2) 0.0939(17) Uani 1 1 d . . . . .
O12 O 1.2636(3) 0.7523(3) 0.6275(2) 0.0650(14) Uani 1 1 d . . . . .
O16 O 1.1403(3) 0.5981(3) 0.7244(2) 0.0672(14) Uani 1 1 d . . . . .
O4 O 0.3136(3) 0.8211(3) 0.4347(3) 0.0749(16) Uani 1 1 d . . . . .
O2 O 0.1151(3) 0.7681(3) 0.2599(2) 0.0620(13) Uani 1 1 d . . . . .
O10 O 1.0860(3) 0.6156(3) 0.3850(3) 0.0775(17) Uani 1 1 d . . . . .
O3 O 0.2985(3) 0.9307(3) 0.4873(3) 0.0834(18) Uani 1 1 d . . . . .
O9 O 1.0667(3) 0.7207(3) 0.4450(3) 0.0734(16) Uani 1 1 d . . . . .
O18 O 1.0954(4) 0.6627(3) 0.6141(3) 0.0772(16) Uani 1 1 d . . . . .
F20 F 1.3612(3) 0.9047(3) 0.7720(3) 0.1031(19) Uani 1 1 d . . . . .
N3 N 0.5795(3) 0.7692(4) 0.4319(3) 0.0607(16) Uani 1 1 d . . . . .
O7 O 0.6858(3) 0.7224(4) 0.3669(3) 0.0839(19) Uani 1 1 d . . . . .
O6 O 0.6926(4) 0.6737(4) 0.4957(3) 0.0812(17) Uani 1 1 d . . . . .
F22 F 1.4258(3) 0.6226(3) 0.8055(3) 0.108(2) Uani 1 1 d . . . . .
O8 O 0.6809(3) 0.8690(4) 0.3927(3) 0.0853(19) Uani 1 1 d . . . . .
N2 N 0.0554(3) 0.7943(3) 0.2762(3) 0.0588(16) Uani 1 1 d . . . . .
O17 O 1.2430(4) 0.6086(3) 0.6418(3) 0.0822(18) Uani 1 1 d . . . . .
O1 O -0.0418(3) 0.8825(4) 0.3644(3) 0.0866(19) Uani 1 1 d . . . . .
F29 F 1.0559(4) 0.5030(4) 0.7646(3) 0.116(2) Uani 1 1 d . . . . .
N1 N -0.0178(4) 0.8487(4) 0.3253(3) 0.0682(18) Uani 1 1 d . . . . .
F9 F 0.7760(4) 0.8237(4) 0.6692(3) 0.116(2) Uani 1 1 d . . . . .
N6 N 1.3239(3) 0.7337(4) 0.6069(3) 0.0651(18) Uani 1 1 d . . . . .
F18 F 0.9592(4) 0.6456(5) 0.5611(3) 0.123(2) Uani 1 1 d . . . . .
N4 N 0.8030(4) 0.7724(4) 0.4523(3) 0.0686(18) Uani 1 1 d . . . . .
F28 F 1.0987(4) 0.4600(4) 0.6947(3) 0.128(3) Uani 1 1 d . . . . .
C7 C 0.0559(4) 0.8352(4) 0.3223(4) 0.065(2) Uani 1 1 d . . . . .
F7 F 0.6933(6) 0.8895(4) 0.6231(4) 0.150(3) Uani 1 1 d . . . . .
F14 F 1.0943(6) 0.9041(4) 0.5610(3) 0.154(3) Uani 1 1 d . . . . .
F16 F 0.9996(5) 0.5779(4) 0.5002(3) 0.139(3) Uani 1 1 d . . . . .
O11 O 1.4216(4) 0.6606(5) 0.5107(3) 0.113(3) Uani 1 1 d . . . . .
F6 F 0.7119(4) 0.6519(5) 0.2723(3) 0.134(3) Uani 1 1 d . . . . .
N5 N 1.3988(4) 0.6908(5) 0.5520(4) 0.089(3) Uani 1 1 d . . . . .
F25 F 1.3282(5) 0.5225(5) 0.5934(4) 0.147(3) Uani 1 1 d . . . . .
F12 F 0.6808(5) 0.5555(4) 0.5491(4) 0.144(3) Uani 1 1 d . . . . .
F8 F 0.8015(6) 0.8876(4) 0.6019(3) 0.155(3) Uani 1 1 d . . . . .
F23 F 1.3876(4) 0.5433(5) 0.8526(4) 0.167(4) Uani 1 1 d . . . . .
C41 C 1.2955(5) 0.9016(5) 0.7867(4) 0.072(2) Uani 1 1 d . . . . .
C42 C 1.1365(4) 0.6899(5) 0.4608(4) 0.064(2) Uani 1 1 d . . . . .
C8 C 0.1187(4) 0.8607(4) 0.3633(3) 0.0554(18) Uani 1 1 d . . . . .
C29 C 0.7232(5) 0.7952(5) 0.5702(4) 0.074(3) Uani 1 1 d . . . . .
C40 C 1.2392(4) 0.8604(4) 0.7421(3) 0.0587(19) Uani 1 1 d . . . . .
C47 C 1.1934(4) 0.7128(5) 0.5041(4) 0.065(2) Uani 1 1 d . . . . .
H47 H 1.1867 0.7524 0.5264 0.078 Uiso 1 1 calc R . . . .
F17 F 0.9784(5) 0.5376(5) 0.5804(4) 0.185(4) Uani 1 1 d . . . . .
C12 C 0.2456(4) 0.8508(4) 0.4177(4) 0.063(2) Uani 1 1 d . . . . .
C43 C 1.1459(4) 0.6317(5) 0.4274(4) 0.066(2) Uani 1 1 d . . . . .
C57 C 1.2990(5) 0.5880(5) 0.7750(4) 0.069(2) Uani 1 1 d . . . . .
C48 C 1.2622(4) 0.6761(5) 0.5147(4) 0.066(2) Uani 1 1 d . . . . .
F30 F 1.1391(7) 0.4421(6) 0.7946(7) 0.093(5) Uiso 0.57(3) 1 d . . P A 1
C9 C 0.1112(5) 0.9217(5) 0.3915(4) 0.069(2) Uani 1 1 d . . . . .
H9 H 0.0657 0.9470 0.3824 0.083 Uiso 1 1 calc R . . . .
C13 C 0.1872(4) 0.8255(4) 0.3766(4) 0.0604(19) Uani 1 1 d . . . . .
H13 H 0.1935 0.7837 0.3572 0.072 Uiso 1 1 calc R . . . .
C11 C 0.2369(5) 0.9120(4) 0.4459(4) 0.068(2) Uani 1 1 d . . . . .
C49 C 1.3238(4) 0.6989(5) 0.5568(4) 0.072(3) Uani 1 1 d . . . . .
C18 C 0.5404(4) 0.8225(5) 0.4453(4) 0.065(2) Uani 1 1 d . . . . .
H18 H 0.5673 0.8617 0.4618 0.078 Uiso 1 1 calc R . . . .
F15 F 1.0926(6) 0.9752(4) 0.6261(4) 0.204(6) Uani 1 1 d . . . . .
C31 C 0.8438(5) 0.8278(5) 0.4722(4) 0.070(2) Uani 1 1 d . . . . .
H31 H 0.8178 0.8678 0.4807 0.084 Uiso 1 1 calc R . . . .
C59 C 1.1704(5) 0.5471(5) 0.7483(4) 0.068(2) Uani 1 1 d . . . . .
C39 C 1.1896(4) 0.8978(4) 0.7004(3) 0.0585(19) Uani 1 1 d . . . . .
H39 H 1.1910 0.9465 0.7014 0.070 Uiso 1 1 calc R . . . .
C27 C 0.7131(5) 0.6745(5) 0.5487(5) 0.075(2) Uani 1 1 d . . . . .
C15 C 0.3385(4) 0.7689(5) 0.3994(4) 0.068(2) Uani 1 1 d . . . . .
H15A H 0.3194 0.7781 0.3575 0.082 Uiso 1 1 calc R . . . .
H15B H 0.3199 0.7235 0.4093 0.082 Uiso 1 1 calc R . . . .
C58 C 1.2464(5) 0.5373(5) 0.7739(4) 0.075(2) Uani 1 1 d . . . . .
H58 H 1.2618 0.4942 0.7909 0.090 Uiso 1 1 calc R . . . .
C10 C 0.1719(5) 0.9468(5) 0.4341(4) 0.083(3) Uani 1 1 d . . . . .
H10 H 0.1663 0.9883 0.4542 0.099 Uiso 1 1 calc R . . . .
F13 F 1.0159(5) 0.8966(5) 0.6124(4) 0.166(4) Uani 1 1 d . . . . .
C32 C 0.8401(5) 0.7192(5) 0.4382(4) 0.078(3) Uani 1 1 d . . . . .
H32 H 0.8124 0.6801 0.4223 0.094 Uiso 1 1 calc R . . . .
F24 F 1.4057(4) 0.5268(5) 0.7658(5) 0.210(6) Uani 1 1 d . . . . .
C51 C 1.3994(5) 0.7614(6) 0.6343(4) 0.078(3) Uani 1 1 d . . . . .
C2 C -0.0219(4) 0.7690(5) 0.2493(4) 0.069(2) Uani 1 1 d . . . . .
C38 C 1.1382(5) 0.8647(5) 0.6574(4) 0.070(2) Uani 1 1 d . . . . .
F3 F 0.6040(6) 0.9427(5) 0.2592(4) 0.176(4) Uani 1 1 d . . . . .
C4 C -0.0704(5) 0.8257(5) 0.2713(4) 0.075(2) Uani 1 1 d . . . . .
C19 C 0.5398(5) 0.7152(5) 0.4091(4) 0.075(3) Uani 1 1 d . . . . .
H19 H 0.5667 0.6762 0.3995 0.090 Uiso 1 1 calc R . . . .
C20 C 0.4629(5) 0.7122(4) 0.3985(4) 0.066(2) Uani 1 1 d . . . . .
H20 H 0.4373 0.6720 0.3826 0.079 Uiso 1 1 calc R . . . .
C16 C 0.4218(4) 0.7706(5) 0.4120(4) 0.067(2) Uani 1 1 d . . . . .
F1 F 0.6900(5) 0.9839(5) 0.3262(4) 0.181(4) Uani 1 1 d . . . . .
C33 C 0.9186(5) 0.7175(5) 0.4455(4) 0.076(3) Uani 1 1 d . . . . .
H33 H 0.9434 0.6777 0.4350 0.092 Uiso 1 1 calc R . . . .
C28 C 0.7288(5) 0.7290(6) 0.5867(5) 0.081(3) Uani 1 1 d . . . . .
H28 H 0.7445 0.7192 0.6271 0.097 Uiso 1 1 calc R . . . .
C35 C 0.9207(5) 0.8299(5) 0.4811(4) 0.071(2) Uani 1 1 d . . . . .
H35 H 0.9467 0.8702 0.4962 0.086 Uiso 1 1 calc R . . . .
C45 C 1.2119(5) 0.5954(5) 0.4392(4) 0.073(2) Uani 1 1 d . . . . .
H45 H 1.2175 0.5549 0.4177 0.087 Uiso 1 1 calc R . . . .
F27 F 1.2359(6) 0.4618(5) 0.5568(5) 0.188(4) Uani 1 1 d . . . . .
C46 C 1.2705(5) 0.6175(5) 0.4821(4) 0.074(2) Uani 1 1 d . . . . .
C34 C 0.9599(4) 0.7739(5) 0.4682(4) 0.064(2) Uani 1 1 d . . . . .
F4 F 0.5949(6) 0.6540(6) 0.2749(5) 0.181(5) Uani 1 1 d . . . . .
C36 C 1.0430(4) 0.7719(5) 0.4812(4) 0.069(2) Uani 1 1 d . . . . .
H36A H 1.0638 0.8170 0.4730 0.082 Uiso 1 1 calc R . . . .
H36B H 1.0610 0.7608 0.5230 0.082 Uiso 1 1 calc R . . . .
C22 C 0.6638(5) 0.7481(7) 0.3175(5) 0.087(3) Uani 1 1 d . . . . .
C64 C 1.2106(8) 0.5601(5) 0.6089(5) 0.095(3) Uani 1 1 d . . . . .
C17 C 0.4628(5) 0.8242(5) 0.4368(4) 0.071(2) Uani 1 1 d . . . . .
H17 H 0.4381 0.8634 0.4484 0.085 Uiso 1 1 calc R . . . .
C60 C 1.1192(6) 0.4860(5) 0.7481(5) 0.081(3) Uani 1 1 d . . . . .
F11 F 0.6982(11) 0.6031(5) 0.6294(5) 0.258(8) Uani 1 1 d . . . . .
C50 C 1.4098(5) 0.7578(6) 0.7020(4) 0.090(3) Uani 1 1 d . . . . .
H50A H 1.3734 0.7883 0.7155 0.135 Uiso 1 1 calc GR . . . .
H50B H 1.4611 0.7722 0.7193 0.135 Uiso 1 1 calc GR . . . .
H50C H 1.4016 0.7107 0.7140 0.135 Uiso 1 1 calc GR . . . .
C56 C 1.3800(6) 0.5705(6) 0.7986(6) 0.093(3) Uani 1 1 d . . . . .
F5 F 0.6367(6) 0.7157(6) 0.2154(3) 0.198(6) Uani 1 1 d . . . . .
C37 C 1.0860(7) 0.9121(6) 0.6145(6) 0.097(3) Uani 1 1 d . . . . .
C24 C 0.6575(5) 0.8687(7) 0.3390(5) 0.094(3) Uani 1 1 d . . . . .
F26 F 1.2679(8) 0.4605(5) 0.6456(5) 0.215(6) Uani 1 1 d . . . . .
C63 C 1.1369(7) 0.5552(6) 0.5825(5) 0.098(3) Uani 1 1 d . . . . .
H63 H 1.1210 0.5153 0.5602 0.118 Uiso 1 1 calc R . . . .
F2 F 0.5818(7) 0.9678(5) 0.3398(5) 0.183(5) Uani 1 1 d . . . . .
C62 C 1.0841(7) 0.6056(6) 0.5865(4) 0.089(3) Uani 1 1 d . . . . .
C3 C -0.0313(6) 0.7645(7) 0.1826(4) 0.096(3) Uani 1 1 d . . . . .
H3A H -0.0135 0.8071 0.1674 0.145 Uiso 1 1 calc GR . . . .
H3B H -0.0846 0.7577 0.1656 0.145 Uiso 1 1 calc GR . . . .
H3C H -0.0018 0.7259 0.1720 0.145 Uiso 1 1 calc GR . . . .
C44 C 1.0975(6) 0.5617(6) 0.3463(5) 0.101(3) Uani 1 1 d . . . . .
H44A H 1.0559 0.5611 0.3127 0.152 Uiso 1 1 calc GR . . . .
H44B H 1.0994 0.5177 0.3669 0.152 Uiso 1 1 calc GR . . . .
H44C H 1.1451 0.5691 0.3327 0.152 Uiso 1 1 calc GR . . . .
C26 C 0.7209(9) 0.6020(7) 0.5774(6) 0.111(4) Uani 1 1 d . . . . .
C30 C 0.7453(8) 0.8505(6) 0.6162(5) 0.097(3) Uani 1 1 d . . . . .
C55 C 1.4519(5) 0.7119(7) 0.6075(4) 0.101(4) Uani 1 1 d . . . . .
C14 C 0.2939(6) 0.9925(6) 0.5196(5) 0.111(4) Uani 1 1 d . . . . .
H14A H 0.2882 1.0317 0.4928 0.167 Uiso 1 1 calc GR . . . .
H14B H 0.3401 0.9980 0.5488 0.167 Uiso 1 1 calc GR . . . .
H14C H 0.2504 0.9901 0.5393 0.167 Uiso 1 1 calc GR . . . .
C23 C 0.6483(6) 0.8125(8) 0.3006(5) 0.101(4) Uani 1 1 d . . . . .
H23 H 0.6301 0.8210 0.2603 0.121 Uiso 1 1 calc R . . . .
C5 C -0.0852(6) 0.8878(6) 0.2314(5) 0.098(3) Uani 1 1 d . . . . .
H5A H -0.0988 0.9270 0.2537 0.147 Uiso 1 1 calc GR . . . .
H5B H -0.1266 0.8777 0.1990 0.147 Uiso 1 1 calc GR . . . .
H5C H -0.0397 0.8987 0.2158 0.147 Uiso 1 1 calc GR . . . .
C1 C -0.0288(6) 0.6993(5) 0.2770(5) 0.094(3) Uani 1 1 d . . . . .
H1A H 0.0039 0.6664 0.2620 0.141 Uiso 1 1 calc GR . . . .
H1B H -0.0812 0.6837 0.2674 0.141 Uiso 1 1 calc GR . . . .
H1C H -0.0136 0.7030 0.3196 0.141 Uiso 1 1 calc GR . . . .
C52 C 1.4006(6) 0.8363(7) 0.6134(6) 0.120(4) Uani 1 1 d . . . . .
H52A H 1.3962 0.8373 0.5707 0.181 Uiso 1 1 calc GR . . . .
H52B H 1.4482 0.8579 0.6316 0.181 Uiso 1 1 calc GR . . . .
H52C H 1.3584 0.8613 0.6245 0.181 Uiso 1 1 calc GR . . . .
C6 C -0.1439(5) 0.8009(6) 0.2877(5) 0.098(4) Uani 1 1 d . . . . .
H6A H -0.1330 0.7653 0.3178 0.148 Uiso 1 1 calc GR . . . .
H6B H -0.1765 0.7820 0.2529 0.148 Uiso 1 1 calc GR . . . .
H6C H -0.1694 0.8394 0.3028 0.148 Uiso 1 1 calc GR . . . .
C61 C 1.0027(9) 0.5928(7) 0.5593(6) 0.113(4) Uani 1 1 d . . . . .
F10 F 0.7857(6) 0.5805(4) 0.5886(6) 0.207(6) Uani 1 1 d . . . . .
C65 C 1.2624(10) 0.5001(7) 0.6033(6) 0.120(5) Uani 1 1 d . . . . .
C21 C 0.6510(8) 0.6885(11) 0.2701(6) 0.142(7) Uani 1 1 d . . . . .
C53 C 1.4724(6) 0.6473(7) 0.6422(5) 0.116(4) Uani 1 1 d . . . . .
H53A H 1.4290 0.6163 0.6366 0.174 Uiso 1 1 calc GR . . . .
H53B H 1.4868 0.6587 0.6838 0.174 Uiso 1 1 calc GR . . . .
H53C H 1.5147 0.6248 0.6288 0.174 Uiso 1 1 calc GR . . . .
C25 C 0.6384(9) 0.9397(11) 0.3140(8) 0.147(7) Uani 1 1 d . . . . .
C54 C 1.5203(6) 0.7423(10) 0.5900(6) 0.158(7) Uani 1 1 d . . . . .
H54A H 1.5271 0.7228 0.5525 0.237 Uiso 1 1 calc GR . . . .
H54B H 1.5646 0.7319 0.6200 0.237 Uiso 1 1 calc GR . . . .
H54C H 1.5142 0.7920 0.5861 0.237 Uiso 1 1 calc GR . . . .
F01K F 1.1553(8) 0.4268(8) 0.7681(9) 0.086(7) Uiso 0.43(3) 1 d . . P A 2

loop_
_atom_site_aniso_label
_atom_site_aniso_U_11
_atom_site_aniso_U_22
_atom_site_aniso_U_33
_atom_site_aniso_U_23
_atom_site_aniso_U_13
_atom_site_aniso_U_12
Gd1 0.0538(3) 0.0655(3) 0.0692(3) 0.0001(2) 0.00819(19) -0.00161(19)
Cu1 0.0535(6) 0.1029(9) 0.0775(8) -0.0029(7) 0.0033(5) 0.0040(6)
O13 0.051(3) 0.063(4) 0.066(3) -0.001(3) 0.004(2) -0.004(3)
O14 0.053(3) 0.057(4) 0.080(4) 0.007(3) -0.001(3) 0.004(3)
O15 0.052(3) 0.073(4) 0.075(4) -0.005(3) 0.007(3) -0.009(3)
O5 0.053(3) 0.085(4) 0.080(4) -0.004(3) 0.006(3) 0.005(3)
F21 0.102(4) 0.067(3) 0.102(4) -0.018(3) -0.001(3) -0.001(3)
F19 0.118(5) 0.084(4) 0.069(3) 0.007(3) -0.012(3) -0.012(3)
O12 0.048(3) 0.075(4) 0.072(4) 0.002(3) 0.010(3) 0.008(3)
O16 0.063(3) 0.065(4) 0.073(4) 0.011(3) 0.010(3) 0.004(3)
O4 0.054(3) 0.084(4) 0.080(4) -0.026(3) -0.006(3) 0.011(3)
O2 0.050(3) 0.067(3) 0.070(3) -0.001(3) 0.013(3) -0.002(3)
O10 0.057(3) 0.088(4) 0.084(4) -0.008(4) 0.005(3) 0.002(3)
O3 0.067(4) 0.077(4) 0.097(5) -0.024(4) -0.009(3) 0.002(3)
O9 0.049(3) 0.094(4) 0.071(4) -0.010(3) -0.005(3) 0.010(3)
O18 0.087(4) 0.070(4) 0.072(4) 0.001(3) 0.007(3) -0.010(3)
F20 0.063(3) 0.126(5) 0.121(5) -0.031(4) 0.019(3) -0.028(3)
N3 0.041(3) 0.068(4) 0.069(4) -0.007(4) -0.002(3) 0.002(3)
O7 0.056(3) 0.120(5) 0.071(4) -0.002(4) -0.001(3) 0.003(3)
O6 0.069(4) 0.089(4) 0.080(4) -0.004(4) -0.001(3) 0.016(3)
F22 0.060(3) 0.106(5) 0.146(6) 0.008(4) -0.007(3) -0.006(3)
O8 0.057(3) 0.113(5) 0.078(4) 0.013(4) -0.009(3) -0.010(3)
N2 0.042(3) 0.072(4) 0.062(4) 0.003(3) 0.007(3) 0.004(3)
O17 0.104(5) 0.077(4) 0.070(4) -0.007(3) 0.028(4) 0.007(4)
O1 0.051(3) 0.110(5) 0.100(5) -0.014(4) 0.015(3) 0.006(3)
F29 0.109(5) 0.100(5) 0.145(6) -0.014(4) 0.036(4) -0.039(4)
N1 0.047(4) 0.084(5) 0.075(5) -0.012(4) 0.013(3) 0.006(3)
F9 0.145(6) 0.117(5) 0.079(4) -0.009(4) 0.000(4) -0.028(4)
N6 0.043(3) 0.085(5) 0.066(4) 0.009(4) 0.006(3) 0.007(3)
F18 0.096(5) 0.150(7) 0.113(5) -0.021(5) -0.010(4) -0.017(5)
N4 0.042(3) 0.083(5) 0.076(5) -0.010(4) -0.001(3) 0.006(4)
F28 0.162(6) 0.115(5) 0.112(5) -0.038(4) 0.037(5) -0.069(5)
C7 0.040(4) 0.067(5) 0.089(6) 0.007(5) 0.012(4) 0.005(4)
F7 0.188(8) 0.112(6) 0.146(7) -0.052(5) 0.020(6) 0.041(6)
F14 0.234(10) 0.123(6) 0.088(5) 0.036(5) -0.018(5) 0.038(6)
F16 0.186(7) 0.123(6) 0.088(4) -0.027(4) -0.025(4) -0.011(5)
O11 0.061(4) 0.199(9) 0.079(5) -0.008(5) 0.016(3) 0.024(5)
F6 0.131(6) 0.190(8) 0.083(4) -0.001(4) 0.020(4) 0.071(6)
N5 0.045(4) 0.151(8) 0.073(5) -0.005(5) 0.016(4) 0.005(4)
F25 0.135(7) 0.127(7) 0.177(8) -0.014(6) 0.027(6) 0.053(5)
F12 0.153(7) 0.116(6) 0.150(7) 0.033(5) -0.009(5) -0.023(5)
F8 0.212(9) 0.147(7) 0.107(5) -0.020(5) 0.031(5) -0.094(7)
F23 0.089(5) 0.200(9) 0.186(8) 0.091(7) -0.047(5) -0.017(5)
C41 0.077(6) 0.071(6) 0.065(5) 0.007(5) 0.002(4) -0.008(5)
C42 0.046(4) 0.079(6) 0.070(5) 0.006(4) 0.015(4) 0.006(4)
C8 0.045(4) 0.056(5) 0.064(5) 0.002(4) 0.007(3) -0.003(3)
C29 0.059(5) 0.092(7) 0.073(6) -0.013(6) 0.014(5) -0.010(5)
C40 0.060(5) 0.057(5) 0.060(5) -0.004(4) 0.012(4) -0.009(4)
C47 0.045(4) 0.085(6) 0.065(5) 0.015(4) 0.006(4) 0.000(4)
F17 0.163(7) 0.172(8) 0.187(8) 0.084(7) -0.057(6) -0.086(7)
C12 0.044(4) 0.066(5) 0.077(6) -0.002(4) 0.007(4) -0.003(4)
C43 0.046(4) 0.081(6) 0.070(5) 0.009(5) 0.010(4) 0.001(4)
C57 0.072(5) 0.059(6) 0.074(6) -0.010(5) 0.009(4) 0.000(4)
C48 0.046(4) 0.093(6) 0.058(5) 0.016(5) 0.008(4) 0.007(4)
C9 0.054(5) 0.071(6) 0.079(6) 0.005(5) 0.005(4) 0.009(4)
C13 0.049(4) 0.057(5) 0.073(5) 0.002(4) 0.007(4) 0.006(4)
C11 0.052(4) 0.061(5) 0.085(6) -0.008(5) 0.001(4) -0.003(4)
C49 0.037(4) 0.113(8) 0.066(5) 0.017(5) 0.008(4) 0.006(4)
C18 0.050(4) 0.066(5) 0.072(5) -0.006(4) -0.007(4) -0.003(4)
F15 0.276(12) 0.068(5) 0.200(9) -0.024(5) -0.133(8) 0.054(6)
C31 0.056(5) 0.085(6) 0.069(5) -0.004(5) 0.010(4) 0.012(5)
C59 0.068(5) 0.074(6) 0.060(5) 0.004(4) 0.005(4) -0.004(5)
C39 0.051(4) 0.049(4) 0.071(5) 0.004(4) 0.001(4) 0.005(3)
C27 0.048(5) 0.088(7) 0.085(7) 0.001(6) 0.002(5) 0.005(4)
C15 0.053(4) 0.074(6) 0.076(6) -0.007(5) 0.005(4) 0.002(4)
C58 0.078(6) 0.057(5) 0.087(6) 0.010(5) 0.007(5) 0.005(5)
C10 0.079(6) 0.065(6) 0.099(7) -0.013(5) 0.002(5) 0.003(5)
F13 0.093(5) 0.197(9) 0.194(8) 0.068(7) -0.010(5) 0.050(6)
C32 0.049(5) 0.088(7) 0.089(7) -0.009(5) -0.009(4) -0.009(4)
F24 0.083(5) 0.209(10) 0.314(13) -0.160(10) -0.029(6) 0.044(5)
C51 0.052(5) 0.105(8) 0.073(6) 0.008(5) 0.000(4) -0.010(5)
C2 0.043(4) 0.080(6) 0.081(6) 0.000(5) 0.002(4) -0.008(4)
C38 0.057(5) 0.066(6) 0.084(6) 0.012(5) 0.006(4) 0.011(4)
F3 0.217(9) 0.153(7) 0.120(6) 0.048(6) -0.070(6) -0.054(7)
C4 0.046(4) 0.088(6) 0.087(6) -0.004(5) 0.005(4) 0.009(4)
C19 0.060(5) 0.079(6) 0.085(7) -0.002(5) 0.008(5) 0.012(4)
C20 0.052(5) 0.066(5) 0.074(6) -0.010(4) 0.001(4) 0.001(4)
C16 0.052(5) 0.078(6) 0.068(5) 0.017(5) 0.003(4) 0.009(4)
F1 0.172(8) 0.188(9) 0.154(7) 0.072(6) -0.045(6) -0.111(7)
C33 0.059(5) 0.085(7) 0.081(6) 0.002(5) 0.001(5) 0.011(5)
C28 0.078(6) 0.090(7) 0.073(6) 0.000(6) 0.007(5) -0.006(5)
C35 0.061(5) 0.070(6) 0.078(6) -0.006(5) -0.001(4) 0.004(4)
C45 0.064(5) 0.072(6) 0.083(6) 0.003(5) 0.018(5) 0.007(4)
F27 0.214(10) 0.132(7) 0.226(10) -0.087(7) 0.063(8) 0.024(7)
C46 0.070(6) 0.083(6) 0.069(6) 0.005(5) 0.016(5) 0.015(5)
C34 0.050(4) 0.076(6) 0.065(5) -0.002(4) 0.007(4) 0.000(4)
F4 0.117(7) 0.220(11) 0.190(10) -0.119(9) -0.009(6) -0.004(7)
C36 0.047(4) 0.089(6) 0.069(5) -0.006(5) 0.007(4) 0.003(4)
C22 0.044(5) 0.145(11) 0.072(7) 0.010(7) 0.011(4) 0.015(6)
C64 0.149(11) 0.066(6) 0.083(7) -0.003(6) 0.055(8) 0.007(7)
C17 0.063(5) 0.058(5) 0.085(6) -0.002(5) -0.002(4) 0.012(4)
C60 0.074(6) 0.069(6) 0.098(8) 0.017(6) 0.004(6) -0.006(5)
F11 0.54(3) 0.098(6) 0.176(9) 0.033(6) 0.159(13) 0.017(10)
C50 0.059(5) 0.139(10) 0.064(6) -0.004(6) -0.009(4) -0.010(6)
C56 0.079(7) 0.071(7) 0.124(10) -0.010(7) 0.001(6) 0.020(6)
F5 0.230(11) 0.284(12) 0.061(4) -0.022(6) -0.023(5) 0.148(9)
C37 0.096(8) 0.072(7) 0.110(9) 0.004(6) -0.020(7) 0.020(6)
C24 0.063(6) 0.118(10) 0.090(8) 0.017(7) -0.013(5) -0.024(6)
F26 0.381(17) 0.128(7) 0.175(8) 0.076(7) 0.151(10) 0.124(9)
C63 0.105(9) 0.091(8) 0.097(8) -0.009(6) 0.012(7) -0.015(7)
F2 0.176(9) 0.109(6) 0.228(12) 0.048(7) -0.056(8) -0.008(6)
C62 0.116(9) 0.089(8) 0.063(6) 0.003(5) 0.019(6) -0.032(7)
C3 0.066(6) 0.134(10) 0.083(7) -0.022(7) -0.003(5) 0.003(6)
C44 0.091(7) 0.111(9) 0.096(8) -0.030(7) 0.002(6) -0.003(6)
C26 0.118(10) 0.107(10) 0.095(9) 0.013(8) -0.013(8) -0.017(8)
C30 0.121(10) 0.086(8) 0.082(8) 0.002(6) 0.011(7) -0.037(7)
C55 0.043(5) 0.200(13) 0.059(6) 0.001(7) 0.004(4) 0.013(6)
C14 0.092(8) 0.093(8) 0.131(10) -0.046(7) -0.024(7) 0.002(6)
C23 0.067(6) 0.155(12) 0.077(7) 0.029(8) 0.004(5) -0.007(7)
C5 0.069(6) 0.106(8) 0.109(8) 0.023(7) -0.011(6) 0.016(6)
C1 0.073(6) 0.080(7) 0.121(9) -0.004(6) -0.003(6) -0.010(5)
C52 0.071(7) 0.148(12) 0.137(11) 0.036(9) 0.004(7) -0.023(7)
C6 0.050(5) 0.139(10) 0.105(8) -0.021(7) 0.012(5) -0.015(6)
C61 0.142(12) 0.095(9) 0.091(9) 0.009(7) -0.009(8) -0.040(9)
F10 0.141(7) 0.103(6) 0.333(16) 0.029(8) -0.074(9) 0.030(6)
C65 0.174(15) 0.083(9) 0.110(10) -0.016(8) 0.049(10) 0.025(9)
C21 0.078(8) 0.23(2) 0.102(10) -0.054(11) -0.014(7) 0.053(11)
C53 0.087(8) 0.165(13) 0.090(8) 0.011(8) 0.003(6) 0.057(8)
C25 0.110(11) 0.183(18) 0.134(13) 0.072(12) -0.019(10) -0.051(12)
C54 0.045(6) 0.32(2) 0.103(9) 0.011(12) 0.007(6) -0.042(9)

loop_
_atom_type_symbol
_atom_type_description
_atom_type_scat_dispersion_real
_atom_type_scat_dispersion_imag
_atom_type_scat_source
C C 0.0033 0.0016 'International Tables Vol C Tables 4.2.6.8 and 6.1.1.4'
H H 0.0000 0.0000 'International Tables Vol C Tables 4.2.6.8 and 6.1.1.4'
Cu Cu 0.3201 1.2651 'International Tables Vol C Tables 4.2.6.8 and 6.1.1.4'
F F 0.0171 0.0103 'International Tables Vol C Tables 4.2.6.8 and 6.1.1.4'
Gd Gd -0.1653 3.9035 'International Tables Vol C Tables 4.2.6.8 and 6.1.1.4'
N N 0.0061 0.0033 'International Tables Vol C Tables 4.2.6.8 and 6.1.1.4'
O O 0.0106 0.0060 'International Tables Vol C Tables 4.2.6.8 and 6.1.1.4'

loop_
_geom_angle_atom_site_label_1
_geom_angle_atom_site_label_2
_geom_angle_atom_site_label_3
_geom_angle
_geom_angle_site_symmetry_1
_geom_angle_site_symmetry_3
_geom_angle_publ_flag
O14 Gd1 O13 72.7(2) . . ?
O14 Gd1 O17 128.3(2) . . ?
O15 Gd1 O13 76.92(19) . . ?
O15 Gd1 O14 149.3(2) . . ?
O15 Gd1 O12 98.89(18) . . ?
O15 Gd1 O16 72.56(19) . . ?
O15 Gd1 O2 95.86(19) . 4_676 ?
O15 Gd1 O17 71.3(2) . . ?
O12 Gd1 O13 77.32(19) . . ?
O12 Gd1 O14 70.40(19) . . ?
O12 Gd1 O16 147.54(19) . . ?
O12 Gd1 O2 140.7(2) . 4_676 ?
O12 Gd1 O17 73.4(2) . . ?
O16 Gd1 O13 128.16(19) . . ?
O16 Gd1 O14 131.37(19) . . ?
O16 Gd1 O17 74.2(2) . . ?
O2 Gd1 O13 70.87(18) 4_676 . ?
O2 Gd1 O14 78.41(19) 4_676 . ?
O2 Gd1 O16 71.77(19) 4_676 . ?
O2 Gd1 O17 145.8(2) 4_676 . ?
O18 Gd1 O13 147.5(2) . . ?
O18 Gd1 O14 74.9(2) . . ?
O18 Gd1 O15 135.6(2) . . ?
O18 Gd1 O12 94.9(2) . . ?
O18 Gd1 O16 73.3(2) . . ?
O18 Gd1 O2 99.6(2) . 4_676 ?
O18 Gd1 O17 72.7(2) . . ?
O17 Gd1 O13 132.1(2) . . ?
O5 Cu1 O6 86.8(3) . . ?
O5 Cu1 O8 91.7(3) . . ?
N3 Cu1 O5 92.1(3) . . ?
N3 Cu1 O7 89.5(3) . . ?
N3 Cu1 O6 88.1(3) . . ?
N3 Cu1 O8 87.9(3) . . ?
N3 Cu1 N4 178.6(3) . . ?
O7 Cu1 O5 178.1(3) . . ?
O7 Cu1 O6 94.2(3) . . ?
O7 Cu1 O8 87.4(3) . . ?
O8 Cu1 O6 175.7(2) . . ?
N4 Cu1 O5 89.2(3) . . ?
N4 Cu1 O7 89.1(3) . . ?
N4 Cu1 O6 92.4(3) . . ?
N4 Cu1 O8 91.7(3) . . ?
C40 O13 Gd1 132.8(5) . . ?
C38 O14 Gd1 133.8(6) . . ?
C57 O15 Gd1 132.3(5) . . ?
C29 O5 Cu1 124.9(6) . . ?
N6 O12 Gd1 134.7(5) . . ?
C59 O16 Gd1 132.4(6) . . ?
C12 O4 C15 120.1(6) . . ?
N2 O2 Gd1 134.7(5) . 4_475 ?
C43 O10 C44 116.1(7) . . ?
C11 O3 C14 118.2(7) . . ?
C42 O9 C36 120.5(6) . . ?
C62 O18 Gd1 133.1(7) . . ?
C18 N3 Cu1 121.8(6) . . ?
C18 N3 C19 116.4(7) . . ?
C19 N3 Cu1 121.8(6) . . ?
C22 O7 Cu1 125.5(8) . . ?
C27 O6 Cu1 120.5(7) . . ?
C24 O8 Cu1 120.2(8) . . ?
O2 N2 C7 125.5(6) . . ?
O2 N2 C2 120.1(7) . . ?
C7 N2 C2 113.5(6) . . ?
C64 O17 Gd1 130.7(7) . . ?
O1 N1 C7 127.0(7) . . ?
O1 N1 C4 120.8(6) . . ?
C7 N1 C4 111.8(7) . . ?
O12 N6 C49 125.6(7) . . ?
O12 N6 C51 119.7(7) . . ?
C49 N6 C51 114.0(7) . . ?
C31 N4 Cu1 122.0(6) . . ?
C32 N4 Cu1 121.2(6) . . ?
C32 N4 C31 116.8(7) . . ?
N2 C7 N1 107.0(7) . . ?
N2 C7 C8 129.1(7) . . ?
N1 C7 C8 123.9(8) . . ?
O11 N5 C49 125.1(8) . . ?
O11 N5 C55 122.2(7) . . ?
C49 N5 C55 112.0(7) . . ?
F21 C41 C40 112.5(8) . . ?
F19 C41 F21 104.9(8) . . ?
F19 C41 C40 111.3(7) . . ?
F20 C41 F21 108.0(8) . . ?
F20 C41 F19 108.1(8) . . ?
F20 C41 C40 111.8(8) . . ?
O9 C42 C43 113.7(7) . . ?
C47 C42 O9 125.1(8) . . ?
C47 C42 C43 121.2(8) . . ?
C9 C8 C7 118.9(7) . . ?
C9 C8 C13 118.6(7) . . ?
C13 C8 C7 122.5(7) . . ?
O5 C29 C28 129.8(9) . . ?
O5 C29 C30 111.2(9) . . ?
C28 C29 C30 119.0(10) . . ?
O13 C40 C41 113.2(7) . . ?
O13 C40 C39 129.7(8) . . ?
C39 C40 C41 117.0(7) . . ?
C42 C47 C48 118.5(9) . . ?
O4 C12 C13 126.0(8) . . ?
O4 C12 C11 114.1(7) . . ?
C13 C12 C11 119.9(7) . . ?
O10 C43 C42 115.3(7) . . ?
O10 C43 C45 124.9(9) . . ?
C45 C43 C42 119.8(8) . . ?
O15 C57 C58 127.1(8) . . ?
O15 C57 C56 114.9(8) . . ?
C58 C57 C56 118.0(9) . . ?
C49 C48 C47 121.0(9) . . ?
C46 C48 C47 119.9(8) . . ?
C46 C48 C49 119.1(8) . . ?
C8 C9 C10 119.9(8) . . ?
C12 C13 C8 120.7(8) . . ?
O3 C11 C12 114.3(7) . . ?
C10 C11 O3 124.9(8) . . ?
C10 C11 C12 120.7(8) . . ?
N6 C49 N5 106.2(8) . . ?
N6 C49 C48 129.4(7) . . ?
N5 C49 C48 124.4(9) . . ?
N3 C18 C17 123.8(8) . . ?
N4 C31 C35 123.8(9) . . ?
O16 C59 C58 128.5(8) . . ?
O16 C59 C60 115.0(8) . . ?
C58 C59 C60 116.4(8) . . ?
C38 C39 C40 120.9(8) . . ?
O6 C27 C28 130.3(10) . . ?
O6 C27 C26 114.1(10) . . ?
C28 C27 C26 115.6(10) . . ?
O4 C15 C16 106.6(7) . . ?
C57 C58 C59 122.1(9) . . ?
C11 C10 C9 120.1(9) . . ?
N4 C32 C33 122.9(9) . . ?
N6 C51 C50 110.3(7) . . ?
N6 C51 C55 100.3(8) . . ?
N6 C51 C52 105.9(7) . . ?
C50 C51 C55 114.1(8) . . ?
C52 C51 C50 110.8(10) . . ?
C52 C51 C55 114.6(9) . . ?
N2 C2 C4 99.5(7) . . ?
N2 C2 C3 111.2(7) . . ?
N2 C2 C1 105.1(7) . . ?
C3 C2 C4 114.2(8) . . ?
C1 C2 C4 113.7(8) . . ?
C1 C2 C3 112.1(9) . . ?
O14 C38 C39 130.0(8) . . ?
O14 C38 C37 114.4(9) . . ?
C39 C38 C37 115.6(8) . . ?
N1 C4 C2 100.5(6) . . ?
N1 C4 C5 106.6(8) . . ?
N1 C4 C6 109.5(8) . . ?
C5 C4 C2 114.4(8) . . ?
C5 C4 C6 110.0(8) . . ?
C6 C4 C2 115.1(8) . . ?
N3 C19 C20 124.1(8) . . ?
C19 C20 C16 118.6(8) . . ?
C20 C16 C15 119.4(8) . . ?
C17 C16 C15 124.1(8) . . ?
C17 C16 C20 116.5(8) . . ?
C34 C33 C32 119.4(9) . . ?
C29 C28 C27 124.2(10) . . ?
C31 C35 C34 119.7(9) . . ?
C43 C45 C46 120.3(9) . . ?
C45 C46 C48 120.2(8) . . ?
C33 C34 C36 121.0(8) . . ?
C35 C34 C33 117.3(8) . . ?
C35 C34 C36 121.6(8) . . ?
O9 C36 C34 107.6(7) . . ?
O7 C22 C23 131.5(12) . . ?
O7 C22 C21 109.0(12) . . ?
C23 C22 C21 119.5(12) . . ?
O17 C64 C63 128.3(11) . . ?
O17 C64 C65 113.4(13) . . ?
C63 C64 C65 118.1(12) . . ?
C16 C17 C18 120.5(8) . . ?
F29 C60 F28 105.1(8) . . ?
F29 C60 F30 92.4(10) . . ?
F29 C60 C59 111.5(9) . . ?
F29 C60 F01K 120.0(12) . . ?
F28 C60 F30 118.9(11) . . ?
F28 C60 C59 111.8(8) . . ?
F28 C60 F01K 91.6(12) . . ?
F30 C60 C59 114.8(9) . . ?
F01K C60 C59 114.5(10) . . ?
F22 C56 F23 103.8(10) . . ?
F22 C56 C57 114.9(9) . . ?
F23 C56 C57 110.7(10) . . ?
F24 C56 F22 107.6(11) . . ?
F24 C56 F23 107.8(11) . . ?
F24 C56 C57 111.5(10) . . ?
F14 C37 F13 102.7(11) . . ?
F14 C37 C38 112.7(10) . . ?
F15 C37 F14 107.4(12) . . ?
F15 C37 F13 106.8(11) . . ?
F15 C37 C38 115.1(10) . . ?
F13 C37 C38 111.2(10) . . ?
O8 C24 C23 128.4(12) . . ?
O8 C24 C25 113.1(13) . . ?
C23 C24 C25 118.5(12) . . ?
C64 C63 C62 123.1(11) . . ?
O18 C62 C63 127.1(11) . . ?
O18 C62 C61 114.0(12) . . ?
C63 C62 C61 118.9(11) . . ?
F12 C26 C27 115.4(10) . . ?
F12 C26 F11 103.9(13) . . ?
F11 C26 C27 110.6(12) . . ?
F10 C26 F12 107.2(14) . . ?
F10 C26 C27 114.2(12) . . ?
F10 C26 F11 104.5(13) . . ?
F9 C30 C29 112.1(10) . . ?
F7 C30 F9 108.1(11) . . ?
F7 C30 F8 109.0(11) . . ?
F7 C30 C29 114.7(11) . . ?
F8 C30 F9 103.5(10) . . ?
F8 C30 C29 108.9(10) . . ?
N5 C55 C51 100.0(7) . . ?
C53 C55 N5 106.5(11) . . ?
C53 C55 C51 114.3(8) . . ?
C54 C55 N5 107.6(8) . . ?
C54 C55 C51 117.2(13) . . ?
C54 C55 C53 110.1(10) . . ?
C22 C23 C24 123.9(11) . . ?
F18 C61 F16 106.4(11) . . ?
F18 C61 C62 113.6(11) . . ?
F16 C61 C62 107.9(12) . . ?
F17 C61 F18 113.6(14) . . ?
F17 C61 F16 104.2(11) . . ?
F17 C61 C62 110.5(11) . . ?
F25 C65 F27 104.2(11) . . ?
F25 C65 C64 110.3(12) . . ?
F27 C65 C64 111.6(14) . . ?
F26 C65 F25 113.5(16) . . ?
F26 C65 F27 105.1(13) . . ?
F26 C65 C64 111.9(11) . . ?
F6 C21 C22 111.0(11) . . ?
F6 C21 F5 105.4(12) . . ?
F4 C21 F6 113.3(19) . . ?
F4 C21 C22 110.6(11) . . ?
F4 C21 F5 106.3(13) . . ?
F5 C21 C22 109.9(16) . . ?
F3 C25 C24 116.5(17) . . ?
F3 C25 F2 98.4(14) . . ?
F1 C25 F3 112.7(12) . . ?
F1 C25 C24 115.5(13) . . ?
F1 C25 F2 101.8(19) . . ?
F2 C25 C24 109.1(12) . . ?

loop_
_geom_bond_atom_site_label_1
_geom_bond_atom_site_label_2
_geom_bond_distance
_geom_bond_site_symmetry_2
_geom_bond_publ_flag
Gd1 O13 2.428(5) . ?
Gd1 O14 2.407(5) . ?
Gd1 O15 2.352(6) . ?
Gd1 O12 2.359(5) . ?
Gd1 O16 2.407(6) . ?
Gd1 O2 2.372(5) 4_676 ?
Gd1 O18 2.350(6) . ?
Gd1 O17 2.420(6) . ?
Cu1 O5 2.011(6) . ?
Cu1 N3 1.984(6) . ?
Cu1 O7 1.999(7) . ?
Cu1 O6 2.259(7) . ?
Cu1 O8 2.232(7) . ?
Cu1 N4 1.993(6) . ?
O13 C40 1.230(9) . ?
O14 C38 1.219(10) . ?
O15 C57 1.286(10) . ?
O5 C29 1.286(11) . ?
F21 C41 1.360(11) . ?
F19 C41 1.327(10) . ?
O12 N6 1.318(8) . ?
O16 C59 1.219(10) . ?
O4 C12 1.350(9) . ?
O4 C15 1.431(10) . ?
O2 Gd1 2.372(5) 4_475 ?
O2 N2 1.309(8) . ?
O10 C43 1.360(10) . ?
O10 C44 1.425(11) . ?
O3 C11 1.380(10) . ?
O3 C14 1.431(11) . ?
O9 C42 1.384(9) . ?
O9 C36 1.423(10) . ?
O18 C62 1.283(12) . ?
F20 C41 1.295(10) . ?
N3 C18 1.326(10) . ?
N3 C19 1.330(11) . ?
O7 C22 1.250(12) . ?
O6 C27 1.218(11) . ?
F22 C56 1.301(12) . ?
O8 C24 1.242(12) . ?
N2 C7 1.337(11) . ?
N2 C2 1.504(10) . ?
O17 C64 1.288(13) . ?
O1 N1 1.262(8) . ?
F29 C60 1.313(12) . ?
N1 C7 1.372(10) . ?
N1 C4 1.496(11) . ?
F9 C30 1.359(13) . ?
N6 C49 1.348(11) . ?
N6 C51 1.497(11) . ?
F18 C61 1.302(16) . ?
N4 C31 1.342(12) . ?
N4 C32 1.309(11) . ?
F28 C60 1.329(12) . ?
C7 C8 1.430(11) . ?
F7 C30 1.242(14) . ?
F14 C37 1.291(14) . ?
F16 C61 1.396(14) . ?
O11 N5 1.258(10) . ?
F6 C21 1.304(14) . ?
N5 C49 1.389(10) . ?
N5 C55 1.516(12) . ?
F25 C65 1.326(16) . ?
F12 C26 1.268(14) . ?
F8 C30 1.336(13) . ?
F23 C56 1.347(14) . ?
C41 C40 1.540(12) . ?
C42 C47 1.375(12) . ?
C42 C43 1.404(12) . ?
C8 C9 1.378(11) . ?
C8 C13 1.399(10) . ?
C29 C28 1.347(14) . ?
C29 C30 1.521(14) . ?
C40 C39 1.400(11) . ?
C47 C48 1.417(11) . ?
F17 C61 1.293(13) . ?
C12 C13 1.378(11) . ?
C12 C11 1.386(12) . ?
C43 C45 1.370(11) . ?
C57 C58 1.367(12) . ?
C57 C56 1.503(13) . ?
C48 C49 1.411(12) . ?
C48 C46 1.396(13) . ?
F30 C60 1.377(14) . ?
C9 C10 1.422(12) . ?
C11 C10 1.340(12) . ?
C18 C17 1.378(11) . ?
F15 C37 1.263(12) . ?
C31 C35 1.365(12) . ?
C59 C58 1.405(12) . ?
C59 C60 1.507(13) . ?
C39 C38 1.393(12) . ?
C27 C28 1.380(14) . ?
C27 C26 1.560(16) . ?
C15 C16 1.479(11) . ?
F13 C37 1.294(14) . ?
C32 C33 1.397(12) . ?
F24 C56 1.286(12) . ?
C51 C50 1.554(13) . ?
C51 C55 1.560(15) . ?
C51 C52 1.543(16) . ?
C2 C4 1.555(13) . ?
C2 C3 1.531(13) . ?
C2 C1 1.521(13) . ?
C38 C37 1.546(13) . ?
F3 C25 1.311(17) . ?
C4 C5 1.521(14) . ?
C4 C6 1.525(13) . ?
C19 C20 1.367(12) . ?
C20 C16 1.427(12) . ?
C16 C17 1.348(13) . ?
F1 C25 1.263(16) . ?
C33 C34 1.379(12) . ?
C35 C34 1.366(12) . ?
C45 C46 1.384(12) . ?
F27 C65 1.328(16) . ?
C34 C36 1.476(11) . ?
F4 C21 1.24(2) . ?
C22 C23 1.332(16) . ?
C22 C21 1.589(19) . ?
C64 C63 1.362(16) . ?
C64 C65 1.521(17) . ?
C60 F01K 1.366(17) . ?
F11 C26 1.345(16) . ?
F5 C21 1.358(19) . ?
C24 C23 1.405(17) . ?
C24 C25 1.52(2) . ?
F26 C65 1.241(15) . ?
C63 C62 1.385(16) . ?
F2 C25 1.39(2) . ?
C62 C61 1.512(17) . ?
C26 F10 1.225(16) . ?
C55 C53 1.508(16) . ?
C55 C54 1.493(15) . ?
